data_4333796
loop_
_publ_author_name
'Wei-Chih Lee'
'Jeremiah M. Sears'
'Raphel A. Enow'
'Kelly Eads'
'Donald A. Krogstad'
'Brian J. Frost'

_publ_contact_author_address
; 
Department of Chemistry
University of Nevada
Reno NV 89557 USA 
;
_publ_contact_author_email frost@unr.edu
_publ_contact_author_fax +1-775-784-1993
_publ_contact_author_name 'Brian J. Frost'
_publ_contact_author_phone +1-775-784-6804
_publ_section_title
;
 Hemilabile \b-Aminophosphine Ligands Derived from
 1,3,5-Triaza-7-phosphaadamantane: Application in Aqueous Ruthenium
 Catalyzed Nitrile Hydration
;
_journal_name_full 'Inorganic Chemistry'
_journal_page_first 1737
_journal_page_last 1746
_journal_paper_doi 10.1021/ic301160x
_journal_volume 52
_journal_year 2013
_chemical_formula_sum 'C32 H35 Cl F6 N4 P2 Ru'
_chemical_formula_weight 788.10
_chemical_name_systematic
; 
 ? 
;
_space_group_IT_number 14
_symmetry_cell_setting monoclinic
_symmetry_space_group_name_Hall '-P 2ybc'
_symmetry_space_group_name_H-M 'P 1 21/c 1'
_atom_sites_solution_hydrogens geom
_atom_sites_solution_primary direct
_atom_sites_solution_secondary difmap
_audit_creation_method SHELXL-97
_cell_angle_alpha 90.00
_cell_angle_beta 112.9960(10)
_cell_angle_gamma 90.00
_cell_formula_units_Z 4
_cell_length_a 10.0947(3)
_cell_length_b 28.9462(7)
_cell_length_c 11.8438(3)
_cell_measurement_reflns_used 8916
_cell_measurement_temperature 100(2)
_cell_measurement_theta_max 31.05
_cell_measurement_theta_min 2.19
_cell_volume 3185.77(15)
_computing_cell_refinement 'Bruker SAINT'
_computing_data_collection 'Bruker APEX2'
_computing_data_reduction 'Bruker SAINT'
_computing_molecular_graphics 'Bruker SHELXTL'
_computing_publication_material 'Bruker SHELXTL'
_computing_structure_refinement 'SHELXL-97 (Sheldrick, 2008)'
_computing_structure_solution 'SHELXS-97 (Sheldrick, 2008)'
_diffrn_ambient_temperature 100(2)
_diffrn_measured_fraction_theta_full 0.999
_diffrn_measured_fraction_theta_max 0.999
_diffrn_measurement_device_type 'CCD area detector'
_diffrn_measurement_method 'phi and omega scans'
_diffrn_radiation_monochromator graphite
_diffrn_radiation_source 'fine-focus sealed tube'
_diffrn_radiation_type MoK\a
_diffrn_radiation_wavelength 0.71073
_diffrn_reflns_av_R_equivalents 0.0260
_diffrn_reflns_av_sigmaI/netI 0.0165
_diffrn_reflns_limit_h_max 14
_diffrn_reflns_limit_h_min -14
_diffrn_reflns_limit_k_max 40
_diffrn_reflns_limit_k_min -40
_diffrn_reflns_limit_l_max 16
_diffrn_reflns_limit_l_min -16
_diffrn_reflns_number 60111
_diffrn_reflns_theta_full 30.00
_diffrn_reflns_theta_max 30.00
_diffrn_reflns_theta_min 2.00
_exptl_absorpt_coefficient_mu 0.743
_exptl_absorpt_correction_T_max 0.9032
_exptl_absorpt_correction_T_min 0.7811
_exptl_absorpt_correction_type multi-scan
_exptl_crystal_colour orange
_exptl_crystal_density_diffrn 1.643
_exptl_crystal_description plate
_exptl_crystal_F_000 1600
_exptl_crystal_size_max 0.35
_exptl_crystal_size_mid 0.32
_exptl_crystal_size_min 0.14
_refine_diff_density_max 0.771
_refine_diff_density_min -0.995
_refine_diff_density_rms 0.091
_refine_ls_extinction_method none
_refine_ls_goodness_of_fit_ref 1.128
_refine_ls_hydrogen_treatment mixed
_refine_ls_matrix_type full
_refine_ls_number_parameters 432
_refine_ls_number_reflns 9284
_refine_ls_number_restraints 56
_refine_ls_restrained_S_all 1.135
_refine_ls_R_factor_all 0.0349
_refine_ls_R_factor_gt 0.0321
_refine_ls_shift/su_max 0.009
_refine_ls_shift/su_mean 0.000
_refine_ls_structure_factor_coef Fsqd
_refine_ls_weighting_details 'calc w=1/[\s^2^(Fo^2^)+(0.0340P)^2^+4.1027P] where P=(Fo^2^+2Fc^2^)/3'
_refine_ls_weighting_scheme calc
_refine_ls_wR_factor_gt 0.0800
_refine_ls_wR_factor_ref 0.0812
_reflns_number_gt 8647
_reflns_number_total 9284
_reflns_threshold_expression >2sigma(I)
_cod_data_source_file ic301160x_si_002_5.cif
_cod_data_source_block bjf407
_cod_database_code 4333796

loop_
_symmetry_equiv_pos_as_xyz
'x, y, z'
'-x, y+1/2, -z+1/2'
'-x, -y, -z'
'x, -y-1/2, z-1/2'

loop_
_atom_site_label
_atom_site_type_symbol
_atom_site_fract_x
_atom_site_fract_y
_atom_site_fract_z
_atom_site_U_iso_or_equiv
_atom_site_adp_type
_atom_site_occupancy
_atom_site_symmetry_multiplicity
_atom_site_calc_flag
_atom_site_refinement_flags
_atom_site_disorder_assembly
_atom_site_disorder_group
Ru1 Ru 0.318011(14) 0.095280(5) 0.292380(12) 0.01217(4) Uani 1 1 d . . .
Cl1 Cl 0.45935(5) 0.106806(15) 0.50721(4) 0.01591(8) Uani 1 1 d . . .
P1 P 0.50726(5) 0.052042(15) 0.29492(4) 0.01293(8) Uani 1 1 d . . .
C15 C 0.6995(2) 0.22187(7) 0.24809(19) 0.0230(4) Uani 1 1 d . . .
H15A H 0.6404 0.2235 0.1631 0.028 Uiso 1 1 calc R . .
N4 N 0.46559(16) 0.15024(5) 0.28068(14) 0.0128(3) Uani 1 1 d . . .
C1 C 0.65302(19) 0.09370(6) 0.31390(16) 0.0136(3) Uani 1 1 d . . .
H1A H 0.6917 0.1014 0.4033 0.016 Uiso 1 1 calc R . .
C7 C 0.59993(19) 0.14098(6) 0.24983(16) 0.0136(3) Uani 1 1 d . . .
N2 N 0.75243(17) 0.00084(5) 0.41014(15) 0.0167(3) Uani 1 1 d . . .
N1 N 0.77485(17) 0.07064(5) 0.29772(14) 0.0156(3) Uani 1 1 d . . .
C2 C 0.62009(19) 0.01495(6) 0.42460(16) 0.0159(3) Uani 1 1 d . . .
H2A H 0.6454 0.0321 0.5026 0.019 Uiso 1 1 calc R . .
H2B H 0.5648 -0.0129 0.4284 0.019 Uiso 1 1 calc R . .
C4 C 0.8431(2) 0.04002(7) 0.40522(17) 0.0173(3) Uani 1 1 d . . .
H4A H 0.9341 0.0278 0.4038 0.021 Uiso 1 1 calc R . .
H4B H 0.8677 0.0586 0.4809 0.021 Uiso 1 1 calc R . .
C9 C 0.4390(2) 0.12109(6) 0.02775(17) 0.0173(3) Uani 1 1 d . . .
H9A H 0.3621 0.1146 0.0525 0.021 Uiso 1 1 calc R . .
C28 C 0.14775(19) 0.06022(7) 0.32924(18) 0.0185(3) Uani 1 1 d . . .
H28A H 0.1731 0.0420 0.4067 0.022 Uiso 1 1 calc R . .
C14 C 0.70255(19) 0.18101(6) 0.31288(17) 0.0161(3) Uani 1 1 d . . .
C5 C 0.7362(2) 0.04075(6) 0.18686(17) 0.0179(3) Uani 1 1 d . . .
H5A H 0.6840 0.0598 0.1134 0.021 Uiso 1 1 calc R . .
H5B H 0.8261 0.0299 0.1807 0.021 Uiso 1 1 calc R . .
C20 C 0.39931(19) 0.19564(6) 0.24940(17) 0.0157(3) Uani 1 1 d . . .
N3 N 0.64744(18) 0.00036(5) 0.18468(15) 0.0178(3) Uani 1 1 d . . .
C13 C 0.6825(2) 0.14480(7) 0.07553(19) 0.0210(4) Uani 1 1 d . . .
H13A H 0.7730 0.1552 0.1331 0.025 Uiso 1 1 calc R . .
C3 C 0.5010(2) 0.01418(6) 0.16748(17) 0.0171(3) Uani 1 1 d . . .
H3A H 0.4427 -0.0136 0.1649 0.021 Uiso 1 1 calc R . .
H3B H 0.4552 0.0308 0.0886 0.021 Uiso 1 1 calc R . .
C31 C 0.1294(2) 0.11452(8) 0.12829(18) 0.0230(4) Uani 1 1 d . . .
H31A H 0.1428 0.1348 0.0653 0.028 Uiso 1 1 calc R . .
C6 C 0.7177(2) -0.02653(6) 0.29789(18) 0.0187(3) Uani 1 1 d . . .
H6A H 0.6536 -0.0523 0.2987 0.022 Uiso 1 1 calc R . .
H6B H 0.8075 -0.0401 0.2976 0.022 Uiso 1 1 calc R . .
C8 C 0.5694(2) 0.13727(6) 0.11375(16) 0.0159(3) Uani 1 1 d . . .
C21 C 0.3220(2) 0.20968(7) 0.12930(18) 0.0204(4) Uani 1 1 d . . .
H21A H 0.3129 0.1897 0.0630 0.025 Uiso 1 1 calc R . .
C22 C 0.2578(2) 0.25307(7) 0.1065(2) 0.0257(4) Uani 1 1 d . . .
H22A H 0.2057 0.2628 0.0243 0.031 Uiso 1 1 calc R . .
C25 C 0.4115(2) 0.22495(7) 0.34583(18) 0.0227(4) Uani 1 1 d . . .
H25A H 0.4642 0.2154 0.4281 0.027 Uiso 1 1 calc R . .
C27 C 0.1166(2) 0.10839(7) 0.32953(18) 0.0199(4) Uani 1 1 d . . .
C10 C 0.4201(2) 0.11431(7) -0.09397(18) 0.0226(4) Uani 1 1 d . . .
H10A H 0.3299 0.1040 -0.1521 0.027 Uiso 1 1 calc R . .
C30 C 0.1509(2) 0.06690(8) 0.12430(18) 0.0230(4) Uani 1 1 d . . .
H30A H 0.1784 0.0536 0.0586 0.028 Uiso 1 1 calc R . .
C19 C 0.7861(2) 0.18074(7) 0.43823(18) 0.0196(3) Uani 1 1 d . . .
H19A H 0.7876 0.1539 0.4848 0.024 Uiso 1 1 calc R . .
C12 C 0.6641(3) 0.13729(7) -0.0457(2) 0.0267(4) Uani 1 1 d . . .
H12A H 0.7420 0.1423 -0.0701 0.032 Uiso 1 1 calc R . .
C32 C 0.1084(2) 0.13519(7) 0.2290(2) 0.0227(4) Uani 1 1 d . . .
H32A H 0.1114 0.1696 0.2367 0.027 Uiso 1 1 calc R . .
C29 C 0.1607(2) 0.03936(7) 0.22662(18) 0.0196(3) Uani 1 1 d . . .
H29A H 0.1947 0.0067 0.2322 0.024 Uiso 1 1 calc R . .
C16 C 0.7812(3) 0.26001(7) 0.3060(2) 0.0283(4) Uani 1 1 d . . .
H16A H 0.7790 0.2872 0.2603 0.034 Uiso 1 1 calc R . .
C18 C 0.8675(2) 0.21896(7) 0.4968(2) 0.0252(4) Uani 1 1 d . . .
H18A H 0.9242 0.2179 0.5824 0.030 Uiso 1 1 calc R . .
C11 C 0.5330(3) 0.12256(7) -0.13073(19) 0.0273(4) Uani 1 1 d . . .
H11A H 0.5200 0.1181 -0.2139 0.033 Uiso 1 1 calc R . .
C24 C 0.3467(3) 0.26817(8) 0.3221(2) 0.0309(5) Uani 1 1 d . . .
H24A H 0.3557 0.2881 0.3883 0.037 Uiso 1 1 calc R . .
C17 C 0.8662(2) 0.25845(7) 0.4307(2) 0.0281(4) Uani 1 1 d . . .
H17A H 0.9231 0.2844 0.4704 0.034 Uiso 1 1 calc R . .
C23 C 0.2692(3) 0.28242(8) 0.2027(2) 0.0305(5) Uani 1 1 d . . .
H23A H 0.2243 0.3119 0.1867 0.037 Uiso 1 1 calc R . .
C26 C 0.1056(3) 0.13004(9) 0.4401(2) 0.0318(5) Uani 1 1 d . . .
H26A H 0.0045 0.1310 0.4298 0.048 Uiso 1 1 calc R . .
H26B H 0.1442 0.1615 0.4501 0.048 Uiso 1 1 calc R . .
H26C H 0.1609 0.1117 0.5130 0.048 Uiso 1 1 calc R . .
P2 P -0.04722(6) 0.098942(18) -0.23125(5) 0.02058(10) Uani 1 1 d D . .
F6 F 0.02397(17) 0.11689(6) -0.32218(13) 0.0374(3) Uani 1 1 d . A .
F5 F -0.11654(18) 0.07987(7) -0.14023(14) 0.0473(4) Uani 1 1 d . A .
F2A F 0.1077(3) 0.07869(11) -0.1430(2) 0.0343(7) Uani 0.669(4) 1 d PD A 1
F1A F -0.0121(4) 0.14524(9) -0.1516(3) 0.0457(8) Uani 0.669(4) 1 d PD A 1
F3A F -0.0781(5) 0.05247(11) -0.3101(3) 0.0535(11) Uani 0.669(4) 1 d PD A 1
F4A F -0.1994(3) 0.11959(16) -0.3170(4) 0.0617(12) Uani 0.669(4) 1 d PD A 1
F4B F -0.1674(8) 0.1366(3) -0.2960(10) 0.0617(12) Uani 0.331(4) 1 d PD A 2
F3B F -0.1478(7) 0.0604(2) -0.3205(6) 0.0535(11) Uani 0.331(4) 1 d PD A 2
F2B F 0.0717(6) 0.06129(19) -0.1694(6) 0.0343(7) Uani 0.331(4) 1 d PD A 2
F1B F 0.0505(7) 0.13759(19) -0.1426(6) 0.0457(8) Uani 0.331(4) 1 d PD A 2
H4C H 0.505(3) 0.1505(9) 0.359(2) 0.017(6) Uiso 1 1 d . . .

loop_
_atom_site_aniso_label
_atom_site_aniso_U_11
_atom_site_aniso_U_22
_atom_site_aniso_U_33
_atom_site_aniso_U_23
_atom_site_aniso_U_13
_atom_site_aniso_U_12
Ru1 0.01200(7) 0.01201(7) 0.01196(7) 0.00066(4) 0.00410(5) -0.00036(4)
Cl1 0.01671(18) 0.01767(19) 0.01249(17) 0.00035(14) 0.00477(14) -0.00110(14)
P1 0.01410(19) 0.01034(19) 0.01501(19) 0.00042(15) 0.00640(16) -0.00040(14)
C15 0.0278(10) 0.0183(9) 0.0239(9) 0.0004(7) 0.0110(8) -0.0043(7)
N4 0.0158(7) 0.0095(6) 0.0138(6) 0.0010(5) 0.0064(5) 0.0006(5)
C1 0.0139(7) 0.0121(7) 0.0157(7) 0.0009(6) 0.0070(6) -0.0006(6)
C7 0.0150(7) 0.0115(7) 0.0156(7) 0.0010(6) 0.0073(6) -0.0005(6)
N2 0.0168(7) 0.0144(7) 0.0206(7) 0.0015(6) 0.0093(6) 0.0018(5)
N1 0.0156(7) 0.0147(7) 0.0182(7) 0.0011(5) 0.0085(6) 0.0010(5)
C2 0.0169(8) 0.0143(8) 0.0181(8) 0.0026(6) 0.0087(6) 0.0008(6)
C4 0.0147(8) 0.0175(8) 0.0200(8) 0.0029(6) 0.0072(6) 0.0013(6)
C9 0.0244(9) 0.0120(7) 0.0167(8) 0.0003(6) 0.0096(7) -0.0003(6)
C28 0.0134(8) 0.0211(9) 0.0206(8) 0.0020(7) 0.0062(6) -0.0025(6)
C14 0.0158(8) 0.0128(8) 0.0207(8) -0.0004(6) 0.0083(7) -0.0011(6)
C5 0.0219(9) 0.0154(8) 0.0207(8) -0.0003(6) 0.0130(7) 0.0007(6)
C20 0.0175(8) 0.0119(7) 0.0190(8) 0.0013(6) 0.0085(6) 0.0010(6)
N3 0.0221(8) 0.0131(7) 0.0209(7) -0.0002(6) 0.0112(6) 0.0015(6)
C13 0.0260(9) 0.0174(9) 0.0243(9) 0.0020(7) 0.0151(8) -0.0018(7)
C3 0.0201(8) 0.0132(8) 0.0183(8) -0.0016(6) 0.0078(7) -0.0006(6)
C31 0.0172(9) 0.0264(10) 0.0189(8) 0.0066(7) -0.0002(7) -0.0023(7)
C6 0.0244(9) 0.0117(8) 0.0228(8) 0.0011(6) 0.0123(7) 0.0031(6)
C8 0.0223(8) 0.0110(7) 0.0162(7) 0.0017(6) 0.0096(7) 0.0003(6)
C21 0.0257(9) 0.0162(8) 0.0189(8) 0.0015(7) 0.0081(7) 0.0040(7)
C22 0.0332(11) 0.0182(9) 0.0246(9) 0.0058(7) 0.0101(8) 0.0077(8)
C25 0.0313(10) 0.0178(9) 0.0197(8) -0.0008(7) 0.0109(8) 0.0023(7)
C27 0.0116(8) 0.0243(9) 0.0237(9) -0.0039(7) 0.0067(7) -0.0016(7)
C10 0.0339(11) 0.0161(9) 0.0182(8) -0.0023(7) 0.0106(8) -0.0017(7)
C30 0.0183(9) 0.0310(11) 0.0169(8) -0.0049(7) 0.0039(7) -0.0068(7)
C19 0.0182(8) 0.0157(8) 0.0228(9) -0.0013(7) 0.0056(7) -0.0006(6)
C12 0.0402(12) 0.0205(9) 0.0304(10) 0.0010(8) 0.0256(10) -0.0028(8)
C32 0.0132(8) 0.0166(8) 0.0336(10) 0.0026(7) 0.0040(7) 0.0016(6)
C29 0.0145(8) 0.0174(8) 0.0245(9) -0.0031(7) 0.0051(7) -0.0042(6)
C16 0.0343(11) 0.0158(9) 0.0372(11) 0.0002(8) 0.0165(9) -0.0070(8)
C18 0.0225(9) 0.0193(9) 0.0283(10) -0.0055(8) 0.0040(8) -0.0030(7)
C11 0.0475(13) 0.0203(9) 0.0204(9) -0.0015(7) 0.0200(9) -0.0018(9)
C24 0.0497(14) 0.0175(9) 0.0289(10) -0.0031(8) 0.0191(10) 0.0074(9)
C17 0.0255(10) 0.0172(9) 0.0394(12) -0.0064(8) 0.0104(9) -0.0065(7)
C23 0.0440(13) 0.0163(9) 0.0342(11) 0.0039(8) 0.0185(10) 0.0108(9)
C26 0.0250(10) 0.0402(13) 0.0358(12) -0.0150(10) 0.0178(9) -0.0051(9)
P2 0.0222(2) 0.0234(2) 0.0148(2) -0.00041(17) 0.00569(18) 0.00340(18)
F6 0.0410(8) 0.0465(9) 0.0272(7) 0.0106(6) 0.0160(6) -0.0021(7)
F5 0.0357(8) 0.0830(13) 0.0297(7) 0.0128(8) 0.0197(7) 0.0025(8)
F2A 0.0280(13) 0.0506(19) 0.0255(13) 0.0113(12) 0.0118(10) 0.0185(12)
F1A 0.078(2) 0.0258(12) 0.0328(10) -0.0093(9) 0.0205(15) 0.0126(13)
F3A 0.095(3) 0.0444(15) 0.0355(11) -0.0201(11) 0.041(2) -0.040(2)
F4A 0.0241(17) 0.112(3) 0.042(2) 0.033(2) 0.0051(13) 0.0200(19)
F4B 0.0241(17) 0.112(3) 0.042(2) 0.033(2) 0.0051(13) 0.0200(19)
F3B 0.095(3) 0.0444(15) 0.0355(11) -0.0201(11) 0.041(2) -0.040(2)
F2B 0.0280(13) 0.0506(19) 0.0255(13) 0.0113(12) 0.0118(10) 0.0185(12)
F1B 0.078(2) 0.0258(12) 0.0328(10) -0.0093(9) 0.0205(15) 0.0126(13)

loop_
_atom_type_symbol
_atom_type_description
_atom_type_scat_dispersion_real
_atom_type_scat_dispersion_imag
_atom_type_scat_source
C C 0.0033 0.0016 'International Tables Vol C Tables 4.2.6.8 and 6.1.1.4'
H H 0.0000 0.0000 'International Tables Vol C Tables 4.2.6.8 and 6.1.1.4'
N N 0.0061 0.0033 'International Tables Vol C Tables 4.2.6.8 and 6.1.1.4'
F F 0.0171 0.0103 'International Tables Vol C Tables 4.2.6.8 and 6.1.1.4'
P P 0.1023 0.0942 'International Tables Vol C Tables 4.2.6.8 and 6.1.1.4'
Cl Cl 0.1484 0.1585 'International Tables Vol C Tables 4.2.6.8 and 6.1.1.4'
Ru Ru -1.2594 0.8363 'International Tables Vol C Tables 4.2.6.8 and 6.1.1.4'

loop_
_geom_angle_atom_site_label_1
_geom_angle_atom_site_label_2
_geom_angle_atom_site_label_3
_geom_angle
C28 Ru1 C29 37.60(7)
C28 Ru1 C31 79.43(7)
C29 Ru1 C31 67.33(8)
C28 Ru1 C30 67.84(7)
C29 Ru1 C30 37.77(8)
C31 Ru1 C30 37.08(8)
C28 Ru1 N4 161.06(7)
C29 Ru1 N4 156.88(7)
C31 Ru1 N4 97.70(7)
C30 Ru1 N4 120.39(7)
C28 Ru1 C32 66.22(7)
C29 Ru1 C32 78.76(7)
C31 Ru1 C32 37.14(8)
C30 Ru1 C32 66.72(8)
N4 Ru1 C32 100.17(6)
C28 Ru1 C27 37.36(7)
C29 Ru1 C27 67.20(7)
C31 Ru1 C27 66.25(8)
C30 Ru1 C27 79.07(7)
N4 Ru1 C27 124.39(6)
C32 Ru1 C27 35.82(8)
C28 Ru1 P1 117.69(5)
C29 Ru1 P1 94.98(5)
C31 Ru1 P1 125.79(6)
C30 Ru1 P1 98.58(6)
N4 Ru1 P1 79.31(4)
C32 Ru1 P1 162.91(6)
C27 Ru1 P1 154.06(6)
C28 Ru1 Cl1 92.35(5)
C29 Ru1 Cl1 121.84(5)
C31 Ru1 Cl1 148.44(6)
C30 Ru1 Cl1 159.31(6)
N4 Ru1 Cl1 80.30(4)
C32 Ru1 Cl1 111.78(6)
C27 Ru1 Cl1 88.73(5)
P1 Ru1 Cl1 85.083(16)
C3 P1 C1 104.95(8)
C3 P1 C2 98.45(8)
C1 P1 C2 94.29(8)
C3 P1 Ru1 123.76(6)
C1 P1 Ru1 105.52(6)
C2 P1 Ru1 124.77(6)
C16 C15 C14 121.20(19)
C16 C15 H15A 119.4
C14 C15 H15A 119.4
C20 N4 C7 116.81(13)
C20 N4 Ru1 114.20(11)
C7 N4 Ru1 123.88(10)
C20 N4 H4C 103.8(17)
C7 N4 H4C 100.5(17)
Ru1 N4 H4C 88.5(17)
N1 C1 C7 118.71(14)
N1 C1 P1 110.71(12)
C7 C1 P1 114.14(12)
N1 C1 H1A 103.7
C7 C1 H1A 103.7
P1 C1 H1A 103.7
C8 C7 C14 112.72(14)
C8 C7 C1 110.07(14)
C14 C7 C1 112.80(14)
C8 C7 N4 115.19(14)
C14 C7 N4 103.83(13)
C1 C7 N4 101.68(13)
C6 N2 C2 110.44(15)
C6 N2 C4 108.19(14)
C2 N2 C4 113.45(14)
C1 N1 C4 106.87(14)
C1 N1 C5 115.58(14)
C4 N1 C5 106.47(14)
N2 C2 P1 110.88(12)
N2 C2 H2A 109.5
P1 C2 H2A 109.5
N2 C2 H2B 109.5
P1 C2 H2B 109.5
H2A C2 H2B 108.1
N2 C4 N1 114.01(15)
N2 C4 H4A 108.8
N1 C4 H4A 108.8
N2 C4 H4B 108.8
N1 C4 H4B 108.8
H4A C4 H4B 107.6
C10 C9 C8 120.83(18)
C10 C9 H9A 119.6
C8 C9 H9A 119.6
C29 C28 C27 121.00(18)
C29 C28 Ru1 71.39(11)
C27 C28 Ru1 74.82(11)
C29 C28 H28A 119.3
C27 C28 H28A 119.3
Ru1 C28 H28A 119.3
C19 C14 C15 117.55(17)
C19 C14 C7 121.73(16)
C15 C14 C7 120.15(16)
N3 C5 N1 115.19(15)
N3 C5 H5A 108.5
N1 C5 H5A 108.5
N3 C5 H5B 108.5
N1 C5 H5B 108.5
H5A C5 H5B 107.5
C25 C20 C21 119.80(17)
C25 C20 N4 117.25(16)
C21 C20 N4 122.91(16)
C5 N3 C3 111.12(15)
C5 N3 C6 109.40(15)
C3 N3 C6 111.83(15)
C12 C13 C8 120.8(2)
C12 C13 H13A 119.6
C8 C13 H13A 119.6
N3 C3 P1 109.74(12)
N3 C3 H3A 109.7
P1 C3 H3A 109.7
N3 C3 H3B 109.7
P1 C3 H3B 109.7
H3A C3 H3B 108.2
C30 C31 C32 121.24(18)
C30 C31 Ru1 71.79(11)
C32 C31 Ru1 74.11(11)
C30 C31 H31A 119.1
C32 C31 H31A 119.1
Ru1 C31 H31A 119.1
N2 C6 N3 113.54(15)
N2 C6 H6A 108.9
N3 C6 H6A 108.9
N2 C6 H6B 108.9
N3 C6 H6B 108.9
H6A C6 H6B 107.7
C9 C8 C13 118.21(17)
C9 C8 C7 122.70(16)
C13 C8 C7 118.58(17)
C20 C21 C22 119.75(18)
C20 C21 H21A 120.1
C22 C21 H21A 120.1
C23 C22 C21 120.64(19)
C23 C22 H22A 119.7
C21 C22 H22A 119.7
C24 C25 C20 120.01(19)
C24 C25 H25A 120.0
C20 C25 H25A 120.0
C32 C27 C28 118.65(18)
C32 C27 C26 121.0(2)
C28 C27 C26 120.2(2)
C32 C27 Ru1 71.77(11)
C28 C27 Ru1 67.82(10)
C26 C27 Ru1 128.14(14)
C11 C10 C9 120.2(2)
C11 C10 H10A 119.9
C9 C10 H10A 119.9
C31 C30 C29 118.92(18)
C31 C30 Ru1 71.13(11)
C29 C30 Ru1 70.45(11)
C31 C30 H30A 120.0
C29 C30 H30A 120.0
Ru1 C30 H30A 120.0
C18 C19 C14 121.41(19)
C18 C19 H19A 119.3
C14 C19 H19A 119.3
C11 C12 C13 120.3(2)
C11 C12 H12A 119.8
C13 C12 H12A 119.8
C27 C32 C31 120.20(18)
C27 C32 Ru1 72.41(11)
C31 C32 Ru1 68.75(11)
C27 C32 H32A 119.1
C31 C32 H32A 119.1
Ru1 C32 H32A 119.1
C28 C29 C30 119.77(18)
C28 C29 Ru1 71.01(11)
C30 C29 Ru1 71.78(11)
C28 C29 H29A 119.6
C30 C29 H29A 119.6
Ru1 C29 H29A 119.6
C15 C16 C17 120.0(2)
C15 C16 H16A 120.0
C17 C16 H16A 120.0
C17 C18 C19 120.2(2)
C17 C18 H18A 119.9
C19 C18 H18A 119.9
C12 C11 C10 119.60(19)
C12 C11 H11A 120.2
C10 C11 H11A 120.2
C23 C24 C25 120.6(2)
C23 C24 H24A 119.7
C25 C24 H24A 119.7
C18 C17 C16 119.61(19)
C18 C17 H17A 120.2
C16 C17 H17A 120.2
C24 C23 C22 119.20(19)
C24 C23 H23A 120.4
C22 C23 H23A 120.4
C27 C26 H26A 109.5
C27 C26 H26B 109.5
H26A C26 H26B 109.5
C27 C26 H26C 109.5
H26A C26 H26C 109.5
H26B C26 H26C 109.5
F2B P2 F4B 178.9(5)
F2B P2 F1B 90.9(2)
F4B P2 F1B 89.8(3)
F2B P2 F4A 158.1(2)
F4B P2 F4A 21.3(3)
F1B P2 F4A 110.7(2)
F2B P2 F5 84.4(3)
F4B P2 F5 96.3(5)
F1B P2 F5 96.9(3)
F4A P2 F5 89.6(2)
F2B P2 F1A 110.7(2)
F4B P2 F1A 70.2(3)
F1B P2 F1A 23.1(2)
F4A P2 F1A 89.90(18)
F5 P2 F1A 86.91(15)
F2B P2 F6 94.4(3)
F4B P2 F6 84.9(5)
F1B P2 F6 83.7(3)
F4A P2 F6 91.4(2)
F5 P2 F6 178.66(10)
F1A P2 F6 94.05(14)
F2B P2 F3A 68.2(2)
F4B P2 F3A 111.0(3)
F1B P2 F3A 155.4(2)
F4A P2 F3A 91.38(18)
F5 P2 F3A 93.84(14)
F1A P2 F3A 178.52(16)
F6 P2 F3A 85.18(13)
F2B P2 F3B 89.8(3)
F4B P2 F3B 89.5(3)
F1B P2 F3B 179.1(3)
F4A P2 F3B 68.6(3)
F5 P2 F3B 82.6(3)
F1A P2 F3B 156.0(3)
F6 P2 F3B 96.8(3)
F3A P2 F3B 25.5(3)
F2B P2 F2A 22.68(19)
F4B P2 F2A 157.9(3)
F1B P2 F2A 68.5(2)
F4A P2 F2A 179.15(19)
F5 P2 F2A 90.39(13)
F1A P2 F2A 89.25(13)
F6 P2 F2A 88.70(12)
F3A P2 F2A 89.48(16)
F3B P2 F2A 112.3(3)

loop_
_geom_bond_atom_site_label_1
_geom_bond_atom_site_label_2
_geom_bond_distance
Ru1 C28 2.1819(18)
Ru1 C29 2.1869(18)
Ru1 C31 2.1958(19)
Ru1 C30 2.2043(19)
Ru1 N4 2.2206(15)
Ru1 C32 2.2659(19)
Ru1 C27 2.2741(19)
Ru1 P1 2.2742(5)
Ru1 Cl1 2.4051(4)
P1 C3 1.8464(19)
P1 C1 1.8468(18)
P1 C2 1.8554(18)
C15 C16 1.388(3)
C15 C14 1.404(3)
C15 H15A 0.9500
N4 C20 1.455(2)
N4 C7 1.559(2)
N4 H4C 0.86(3)
C1 N1 1.476(2)
C1 C7 1.555(2)
C1 H1A 1.0000
C7 C8 1.522(2)
C7 C14 1.539(2)
N2 C6 1.468(2)
N2 C2 1.470(2)
N2 C4 1.473(2)
N1 C4 1.482(2)
N1 C5 1.491(2)
C2 H2A 0.9900
C2 H2B 0.9900
C4 H4A 0.9900
C4 H4B 0.9900
C9 C10 1.392(3)
C9 C8 1.394(3)
C9 H9A 0.9500
C28 C29 1.408(3)
C28 C27 1.430(3)
C28 H28A 1.0000
C14 C19 1.392(3)
C5 N3 1.467(2)
C5 H5A 0.9900
C5 H5B 0.9900
C20 C25 1.389(3)
C20 C21 1.389(3)
N3 C3 1.466(2)
N3 C6 1.471(2)
C13 C12 1.391(3)
C13 C8 1.400(3)
C13 H13A 0.9500
C3 H3A 0.9900
C3 H3B 0.9900
C31 C30 1.399(3)
C31 C32 1.422(3)
C31 H31A 1.0000
C6 H6A 0.9900
C6 H6B 0.9900
C21 C22 1.390(3)
C21 H21A 0.9500
C22 C23 1.390(3)
C22 H22A 0.9500
C25 C24 1.389(3)
C25 H25A 0.9500
C27 C32 1.396(3)
C27 C26 1.495(3)
C10 C11 1.390(3)
C10 H10A 0.9500
C30 C29 1.422(3)
C30 H30A 1.0000
C19 C18 1.391(3)
C19 H19A 0.9500
C12 C11 1.381(3)
C12 H12A 0.9500
C32 H32A 1.0000
C29 H29A 1.0000
C16 C17 1.389(3)
C16 H16A 0.9500
C18 C17 1.382(3)
C18 H18A 0.9500
C11 H11A 0.9500
C24 C23 1.385(3)
C24 H24A 0.9500
C17 H17A 0.9500
C23 H23A 0.9500
C26 H26A 0.9800
C26 H26B 0.9800
C26 H26C 0.9800
P2 F2B 1.574(4)
P2 F4B 1.587(5)
P2 F1B 1.587(5)
P2 F4A 1.590(3)
P2 F5 1.5955(16)
P2 F1A 1.597(2)
P2 F6 1.5972(15)
P2 F3A 1.597(3)
P2 F3B 1.599(5)
P2 F2A 1.614(2)

loop_
_geom_torsion_atom_site_label_1
_geom_torsion_atom_site_label_2
_geom_torsion_atom_site_label_3
_geom_torsion_atom_site_label_4
_geom_torsion
C28 Ru1 P1 C3 78.35(9)
C29 Ru1 P1 C3 46.82(9)
C31 Ru1 P1 C3 -18.72(10)
C30 Ru1 P1 C3 8.94(9)
N4 Ru1 P1 C3 -110.55(8)
C32 Ru1 P1 C3 -20.7(2)
C27 Ru1 P1 C3 91.59(14)
Cl1 Ru1 P1 C3 168.42(7)
C28 Ru1 P1 C1 -161.14(8)
C29 Ru1 P1 C1 167.33(8)
C31 Ru1 P1 C1 101.80(9)
C30 Ru1 P1 C1 129.45(8)
N4 Ru1 P1 C1 9.97(7)
C32 Ru1 P1 C1 99.81(19)
C27 Ru1 P1 C1 -147.90(13)
Cl1 Ru1 P1 C1 -71.06(6)
C28 Ru1 P1 C2 -54.44(9)
C29 Ru1 P1 C2 -85.97(9)
C31 Ru1 P1 C2 -151.50(10)
C30 Ru1 P1 C2 -123.85(9)
N4 Ru1 P1 C2 116.66(8)
C32 Ru1 P1 C2 -153.49(19)
C27 Ru1 P1 C2 -41.20(14)
Cl1 Ru1 P1 C2 35.64(7)
C28 Ru1 N4 C20 -37.0(3)
C29 Ru1 N4 C20 90.5(2)
C31 Ru1 N4 C20 42.85(13)
C30 Ru1 N4 C20 74.20(14)
C32 Ru1 N4 C20 5.32(13)
C27 Ru1 N4 C20 -23.57(15)
P1 Ru1 N4 C20 167.95(12)
Cl1 Ru1 N4 C20 -105.27(12)
C28 Ru1 N4 C7 169.19(17)
C29 Ru1 N4 C7 -63.3(2)
C31 Ru1 N4 C7 -110.97(13)
C30 Ru1 N4 C7 -79.61(14)
C32 Ru1 N4 C7 -148.50(13)
C27 Ru1 N4 C7 -177.38(12)
P1 Ru1 N4 C7 14.14(12)
Cl1 Ru1 N4 C7 100.91(12)
C3 P1 C1 N1 -39.06(14)
C2 P1 C1 N1 60.89(13)
Ru1 P1 C1 N1 -171.21(10)
C3 P1 C1 C7 98.01(13)
C2 P1 C1 C7 -162.05(13)
Ru1 P1 C1 C7 -34.14(13)
N1 C1 C7 C8 52.6(2)
P1 C1 C7 C8 -80.79(16)
N1 C1 C7 C14 -74.22(19)
P1 C1 C7 C14 152.37(12)
N1 C1 C7 N4 175.18(14)
P1 C1 C7 N4 41.77(15)
C20 N4 C7 C8 -69.68(19)
Ru1 N4 C7 C8 83.51(16)
C20 N4 C7 C14 54.06(18)
Ru1 N4 C7 C14 -152.75(11)
C20 N4 C7 C1 171.35(14)
Ru1 N4 C7 C1 -35.46(16)
C7 C1 N1 C4 155.22(15)
P1 C1 N1 C4 -69.91(15)
C7 C1 N1 C5 -86.50(19)
P1 C1 N1 C5 48.37(17)
C6 N2 C2 P1 -61.78(17)
C4 N2 C2 P1 59.88(17)
C3 P1 C2 N2 51.88(14)
C1 P1 C2 N2 -53.95(13)
Ru1 P1 C2 N2 -166.20(9)
C6 N2 C4 N1 58.86(19)
C2 N2 C4 N1 -64.0(2)
C1 N1 C4 N2 67.30(18)
C5 N1 C4 N2 -56.76(19)
C31 Ru1 C28 C29 66.40(12)
C30 Ru1 C28 C29 29.56(12)
N4 Ru1 C28 C29 149.29(18)
C32 Ru1 C28 C29 102.89(13)
C27 Ru1 C28 C29 130.87(17)
P1 Ru1 C28 C29 -58.62(12)
Cl1 Ru1 C28 C29 -144.30(11)
C29 Ru1 C28 C27 -130.87(17)
C31 Ru1 C28 C27 -64.47(12)
C30 Ru1 C28 C27 -101.32(13)
N4 Ru1 C28 C27 18.4(3)
C32 Ru1 C28 C27 -27.99(11)
P1 Ru1 C28 C27 170.50(9)
Cl1 Ru1 C28 C27 84.82(11)
C16 C15 C14 C19 2.5(3)
C16 C15 C14 C7 173.93(19)
C8 C7 C14 C19 -155.45(17)
C1 C7 C14 C19 -30.0(2)
N4 C7 C14 C19 79.2(2)
C8 C7 C14 C15 33.4(2)
C1 C7 C14 C15 158.86(17)
N4 C7 C14 C15 -91.89(19)
C1 N1 C5 N3 -64.2(2)
C4 N1 C5 N3 54.29(19)
C7 N4 C20 C25 -111.06(19)
Ru1 N4 C20 C25 93.18(18)
C7 N4 C20 C21 71.1(2)
Ru1 N4 C20 C21 -84.64(19)
N1 C5 N3 C3 70.2(2)
N1 C5 N3 C6 -53.8(2)
C5 N3 C3 P1 -60.33(17)
C6 N3 C3 P1 62.24(17)
C1 P1 C3 N3 45.47(14)
C2 P1 C3 N3 -51.31(14)
Ru1 P1 C3 N3 166.24(9)
C28 Ru1 C31 C30 -67.07(12)
C29 Ru1 C31 C30 -29.77(12)
N4 Ru1 C31 C30 131.90(12)
C32 Ru1 C31 C30 -131.41(18)
C27 Ru1 C31 C30 -103.81(13)
P1 Ru1 C31 C30 49.56(14)
Cl1 Ru1 C31 C30 -144.12(11)
C28 Ru1 C31 C32 64.34(12)
C29 Ru1 C31 C32 101.63(13)
C30 Ru1 C31 C32 131.41(18)
N4 Ru1 C31 C32 -96.69(12)
C27 Ru1 C31 C32 27.59(11)
P1 Ru1 C31 C32 -179.03(9)
Cl1 Ru1 C31 C32 -12.72(18)
C2 N2 C6 N3 68.35(19)
C4 N2 C6 N3 -56.4(2)
C5 N3 C6 N2 54.1(2)
C3 N3 C6 N2 -69.4(2)
C10 C9 C8 C13 -2.4(3)
C10 C9 C8 C7 -174.16(17)
C12 C13 C8 C9 1.4(3)
C12 C13 C8 C7 173.48(18)
C14 C7 C8 C9 -148.74(17)
C1 C7 C8 C9 84.4(2)
N4 C7 C8 C9 -29.8(2)
C14 C7 C8 C13 39.6(2)
C1 C7 C8 C13 -87.32(19)
N4 C7 C8 C13 158.48(16)
C25 C20 C21 C22 0.3(3)
N4 C20 C21 C22 178.03(18)
C20 C21 C22 C23 -0.6(3)
C21 C20 C25 C24 -0.1(3)
N4 C20 C25 C24 -178.0(2)
C29 C28 C27 C32 -4.1(3)
Ru1 C28 C27 C32 52.58(16)
C29 C28 C27 C26 -179.03(18)
Ru1 C28 C27 C26 -122.31(17)
C29 C28 C27 Ru1 -56.72(16)
C28 Ru1 C27 C32 -132.80(17)
C29 Ru1 C27 C32 -102.77(13)
C31 Ru1 C27 C32 -28.54(12)
C30 Ru1 C27 C32 -65.15(13)
N4 Ru1 C27 C32 54.34(14)
P1 Ru1 C27 C32 -152.32(11)
Cl1 Ru1 C27 C32 131.66(11)
C29 Ru1 C27 C28 30.03(11)
C31 Ru1 C27 C28 104.26(13)
C30 Ru1 C27 C28 67.65(12)
N4 Ru1 C27 C28 -172.86(10)
C32 Ru1 C27 C28 132.80(17)
P1 Ru1 C27 C28 -19.52(19)
Cl1 Ru1 C27 C28 -95.54(11)
C28 Ru1 C27 C26 111.7(2)
C29 Ru1 C27 C26 141.8(2)
C31 Ru1 C27 C26 -144.0(2)
C30 Ru1 C27 C26 179.4(2)
N4 Ru1 C27 C26 -61.1(2)
C32 Ru1 C27 C26 -115.5(2)
P1 Ru1 C27 C26 92.2(2)
Cl1 Ru1 C27 C26 16.2(2)
C8 C9 C10 C11 1.6(3)
C32 C31 C30 C29 -3.9(3)
Ru1 C31 C30 C29 53.64(16)
C32 C31 C30 Ru1 -57.54(17)
C28 Ru1 C30 C31 102.15(13)
C29 Ru1 C30 C31 131.58(18)
N4 Ru1 C30 C31 -58.77(14)
C32 Ru1 C30 C31 29.53(12)
C27 Ru1 C30 C31 64.85(13)
P1 Ru1 C30 C31 -141.36(11)
Cl1 Ru1 C30 C31 119.76(17)
C28 Ru1 C30 C29 -29.43(11)
C31 Ru1 C30 C29 -131.58(18)
N4 Ru1 C30 C29 169.65(10)
C32 Ru1 C30 C29 -102.05(13)
C27 Ru1 C30 C29 -66.73(12)
P1 Ru1 C30 C29 87.05(11)
Cl1 Ru1 C30 C29 -11.8(2)
C15 C14 C19 C18 -2.1(3)
C7 C14 C19 C18 -173.41(18)
C8 C13 C12 C11 0.5(3)
C28 C27 C32 C31 0.6(3)
C26 C27 C32 C31 175.47(18)
Ru1 C27 C32 C31 51.36(16)
C28 C27 C32 Ru1 -50.74(15)
C26 C27 C32 Ru1 124.11(18)
C30 C31 C32 C27 3.4(3)
Ru1 C31 C32 C27 -53.02(17)
C30 C31 C32 Ru1 56.44(17)
C28 Ru1 C32 C27 29.11(11)
C29 Ru1 C32 C27 66.45(12)
C31 Ru1 C32 C27 133.59(18)
C30 Ru1 C32 C27 104.09(13)
N4 Ru1 C32 C27 -137.07(11)
P1 Ru1 C32 C27 136.25(16)
Cl1 Ru1 C32 C27 -53.54(12)
C28 Ru1 C32 C31 -104.47(13)
C29 Ru1 C32 C31 -67.14(12)
C30 Ru1 C32 C31 -29.49(12)
N4 Ru1 C32 C31 89.35(12)
C27 Ru1 C32 C31 -133.59(18)
P1 Ru1 C32 C31 2.7(3)
Cl1 Ru1 C32 C31 172.87(10)
C27 C28 C29 C30 3.7(3)
Ru1 C28 C29 C30 -54.70(16)
C27 C28 C29 Ru1 58.36(16)
C31 C30 C29 C28 0.4(3)
Ru1 C30 C29 C28 54.34(16)
C31 C30 C29 Ru1 -53.96(16)
C31 Ru1 C29 C28 -102.51(13)
C30 Ru1 C29 C28 -131.77(17)
N4 Ru1 C29 C28 -155.02(15)
C32 Ru1 C29 C28 -65.43(12)
C27 Ru1 C29 C28 -29.85(11)
P1 Ru1 C29 C28 130.64(11)
Cl1 Ru1 C29 C28 43.34(13)
C28 Ru1 C29 C30 131.77(17)
C31 Ru1 C29 C30 29.26(12)
N4 Ru1 C29 C30 -23.3(2)
C32 Ru1 C29 C30 66.34(13)
C27 Ru1 C29 C30 101.92(13)
P1 Ru1 C29 C30 -97.59(12)
Cl1 Ru1 C29 C30 175.11(10)
C14 C15 C16 C17 -1.1(3)
C14 C19 C18 C17 0.3(3)
C13 C12 C11 C10 -1.3(3)
C9 C10 C11 C12 0.3(3)
C20 C25 C24 C23 0.2(4)
C19 C18 C17 C16 1.1(3)
C15 C16 C17 C18 -0.7(4)
C25 C24 C23 C22 -0.5(4)
C21 C22 C23 C24 0.7(4)
